data_4501198
loop_
_publ_author_name
'Kar, Paramita'
'Biswas, Rituparna'
'Ida, Yumi'
'Ishida, Takayuki'
'Ghosh, Ashutosh'

_publ_section_title
;
 A Unique Example of Structural Diversity Tuned by Apparently
 Innocento-,m-, andp-Nitro Substituents of Benzoate in Their Complexes of
 Mn(II) with 4,4&#x2032;-Bipyridine: 1D Ladder, 2D Sheet, and 3D Framework
;
_journal_issue 12
_journal_name_full 'Crystal Growth &amp; Design'
_journal_page_first 5305
_journal_paper_doi 10.1021/cg2008649
_journal_volume 11
_journal_year 2011
_chemical_formula_moiety 'C24 H16 Mn N4 O8'
_chemical_formula_sum 'C24 H16 Mn N4 O8'
_chemical_formula_weight 543.35
_chemical_name_systematic
;
 ?
;
_space_group_IT_number 15
_symmetry_cell_setting monoclinic
_symmetry_space_group_name_Hall '-C 2yc'
_symmetry_space_group_name_H-M 'C 1 2/c 1'
_atom_sites_solution_hydrogens geom
_atom_sites_solution_primary direct
_atom_sites_solution_secondary difmap
_audit_creation_method SHELXL-97
_cell_angle_alpha 90.00
_cell_angle_beta 97.269(2)
_cell_angle_gamma 90.00
_cell_formula_units_Z 4
_cell_length_a 13.359(3)
_cell_length_b 23.502(5)
_cell_length_c 7.3675(15)
_cell_measurement_temperature 293(2)
_cell_measurement_theta_max 25.73
_cell_measurement_theta_min 1.73
_cell_volume 2294.5(8)
_computing_cell_refinement 'Bruker SMART'
_computing_data_collection 'Bruker SMART'
_computing_data_reduction 'Bruker SAINT'
_computing_molecular_graphics 'Ortep-3 for Windows (Farrugia, 1997)'
_computing_publication_material 'WINGX V1.80.03'
_computing_structure_refinement 'SHELXL-97 (Sheldrick, 1997)'
_computing_structure_solution 'SHELXS-97 (Sheldrick, 1990)'
_diffrn_ambient_temperature 293(2)
_diffrn_measured_fraction_theta_full 0.992
_diffrn_measured_fraction_theta_max 0.992
_diffrn_measurement_device_type 'CCD area detector'
_diffrn_measurement_method 'phi and omega scans'
_diffrn_radiation_monochromator graphite
_diffrn_radiation_source 'fine-focus sealed tube'
_diffrn_radiation_type MoK\a
_diffrn_radiation_wavelength 0.71073
_diffrn_reflns_av_R_equivalents 0.0296
_diffrn_reflns_av_sigmaI/netI 0.0289
_diffrn_reflns_limit_h_max 14
_diffrn_reflns_limit_h_min -16
_diffrn_reflns_limit_k_max 28
_diffrn_reflns_limit_k_min -28
_diffrn_reflns_limit_l_max 8
_diffrn_reflns_limit_l_min -8
_diffrn_reflns_number 8258
_diffrn_reflns_theta_full 25.73
_diffrn_reflns_theta_max 25.73
_diffrn_reflns_theta_min 1.73
_exptl_absorpt_coefficient_mu 0.636
_exptl_absorpt_correction_T_max 0.9689
_exptl_absorpt_correction_T_min 0.9450
_exptl_absorpt_correction_type empirical
_exptl_absorpt_process_details SADABS
_exptl_crystal_colour Yellow
_exptl_crystal_density_diffrn 1.579
_exptl_crystal_density_method 'not measured'
_exptl_crystal_description Parallelopiped
_exptl_crystal_F_000 1108.0
_exptl_crystal_size_max 0.09
_exptl_crystal_size_mid 0.07
_exptl_crystal_size_min 0.05
_refine_diff_density_max 0.246
_refine_diff_density_min -0.361
_refine_diff_density_rms 0.052
_refine_ls_extinction_method none
_refine_ls_goodness_of_fit_ref 1.094
_refine_ls_hydrogen_treatment constr
_refine_ls_matrix_type full
_refine_ls_number_parameters 168
_refine_ls_number_reflns 2180
_refine_ls_number_restraints 0
_refine_ls_restrained_S_all 1.094
_refine_ls_R_factor_all 0.0495
_refine_ls_R_factor_gt 0.0388
_refine_ls_shift/su_max 0.000
_refine_ls_shift/su_mean 0.000
_refine_ls_structure_factor_coef Fsqd
_refine_ls_weighting_details 'calc w=1/[\s^2^(Fo^2^)+(0.0413P)^2^+2.9627P] where P=(Fo^2^+2Fc^2^)/3'
_refine_ls_weighting_scheme calc
_refine_ls_wR_factor_gt 0.0971
_refine_ls_wR_factor_ref 0.1022
_reflns_number_gt 1803
_reflns_number_total 2180
_reflns_threshold_expression >2sigma(I)
_cod_data_source_file cg2008649_si_002.cif
_cod_data_source_block 4
_cod_depositor_comments
;
The following automatic conversions were performed:

'_symmetry_cell_setting' value 'Monoclinic' changed to 'monoclinic'
according to /home/saulius/struct/CIF-dictionaries/cif_core.dic
dictionary named 'cif_core.dic' version 2.4.1 from
2010-06-29.

'_exptl_absorpt_correction_type' value 'EMPIRICAL'
changed to 'empirical' according to
/home/saulius/struct/CIF-dictionaries/cif_core.dic dictionary named
'cif_core.dic' version 2.4.1 from 2010-06-29.

Automatic conversion script
Id: cif_fix_values 1715 2011-07-08 13:25:40Z adriana 
;
_cod_original_sg_symbol_H-M 'C 2/c'
_cod_database_code 4501198

loop_
_symmetry_equiv_pos_as_xyz
'x, y, z'
'-x, y, -z+1/2'
'x+1/2, y+1/2, z'
'-x+1/2, y+1/2, -z+1/2'
'-x, -y, -z'
'x, -y, z-1/2'
'-x+1/2, -y+1/2, -z'
'x+1/2, -y+1/2, z-1/2'

loop_
_atom_site_label
_atom_site_type_symbol
_atom_site_fract_x
_atom_site_fract_y
_atom_site_fract_z
_atom_site_U_iso_or_equiv
_atom_site_adp_type
_atom_site_occupancy
_atom_site_symmetry_multiplicity
_atom_site_calc_flag
_atom_site_refinement_flags
Mn1 Mn 0.5000 0.06287(2) 0.7500 0.03313(18) Uani 1 2 d S
O4 O 0.59508(13) 0.07656(7) 1.0125(2) 0.0417(5) Uani 1 1 d .
O3 O 0.39178(14) 0.00358(8) 0.8252(3) 0.0521(5) Uani 1 1 d .
N1 N 0.40018(16) 0.13694(9) 0.8589(3) 0.0393(5) Uani 1 1 d .
O2 O 1.06862(16) 0.08753(12) 1.5987(3) 0.0753(7) Uani 1 1 d .
O1 O 1.02523(18) 0.17361(12) 1.5328(4) 0.0878(9) Uani 1 1 d .
N2 N 1.00933(19) 0.12263(13) 1.5271(4) 0.0584(7) Uani 1 1 d .
C7 C 0.76856(19) 0.12023(11) 1.2143(4) 0.0406(6) Uani 1 1 d .
H7 H 0.7306 0.1444 1.1327 0.049 Uiso 1 1 calc R
C6 C 0.73437(18) 0.06558(11) 1.2399(3) 0.0338(6) Uani 1 1 d .
C12 C 0.63670(18) 0.04432(11) 1.1343(3) 0.0341(6) Uani 1 1 d .
C5 C 0.28157(18) 0.22659(10) 0.9703(3) 0.0354(6) Uani 1 1 d .
C2 C 0.3050(2) 0.14476(13) 0.7867(4) 0.0486(7) Uani 1 1 d .
H2 H 0.2774 0.1194 0.6971 0.058 Uiso 1 1 calc R
C1 C 0.2448(2) 0.18805(12) 0.8361(4) 0.0460(7) Uani 1 1 d .
H1 H 0.1789 0.1915 0.7790 0.055 Uiso 1 1 calc R
C4 C 0.3799(2) 0.21767(12) 1.0484(4) 0.0493(7) Uani 1 1 d .
H4 H 0.4087 0.2415 1.1414 0.059 Uiso 1 1 calc R
C10 C 0.8822(2) 0.04821(13) 1.4555(4) 0.0495(7) Uani 1 1 d .
H10 H 0.9209 0.0242 1.5366 0.059 Uiso 1 1 calc R
C11 C 0.7920(2) 0.02989(12) 1.3620(4) 0.0451(7) Uani 1 1 d .
H11 H 0.7695 -0.0068 1.3810 0.054 Uiso 1 1 calc R
C9 C 0.91351(19) 0.10231(13) 1.4264(4) 0.0443(7) Uani 1 1 d .
C8 C 0.8583(2) 0.13925(12) 1.3082(4) 0.0464(7) Uani 1 1 d .
H8 H 0.8809 0.1761 1.2920 0.056 Uiso 1 1 calc R
C3 C 0.4354(2) 0.17375(12) 0.9893(4) 0.0513(8) Uani 1 1 d .
H3 H 0.5017 0.1694 1.0435 0.062 Uiso 1 1 calc R

loop_
_atom_site_aniso_label
_atom_site_aniso_U_11
_atom_site_aniso_U_22
_atom_site_aniso_U_33
_atom_site_aniso_U_23
_atom_site_aniso_U_13
_atom_site_aniso_U_12
Mn1 0.0268(3) 0.0314(3) 0.0386(3) 0.000 -0.0056(2) 0.000
O4 0.0362(10) 0.0410(10) 0.0432(10) -0.0009(8) -0.0132(8) 0.0001(8)
O3 0.0387(11) 0.0460(12) 0.0682(13) 0.0106(10) -0.0059(10) -0.0123(9)
N1 0.0316(12) 0.0395(12) 0.0450(13) -0.0034(10) -0.0019(10) 0.0016(9)
O2 0.0356(12) 0.1055(19) 0.0778(17) 0.0022(15) -0.0201(12) 0.0018(13)
O1 0.0538(15) 0.0800(18) 0.120(2) -0.0422(16) -0.0246(15) -0.0055(13)
N2 0.0345(14) 0.085(2) 0.0530(16) -0.0193(14) -0.0052(12) -0.0010(14)
C7 0.0354(15) 0.0404(15) 0.0433(15) -0.0039(11) -0.0054(12) 0.0028(11)
C6 0.0263(13) 0.0427(14) 0.0318(13) -0.0021(11) 0.0011(10) -0.0009(11)
C12 0.0256(13) 0.0392(14) 0.0368(14) -0.0055(11) 0.0011(11) 0.0010(10)
C5 0.0291(13) 0.0366(14) 0.0391(14) -0.0001(11) -0.0007(11) -0.0025(10)
C2 0.0350(16) 0.0604(18) 0.0485(16) -0.0184(14) -0.0024(13) 0.0013(13)
C1 0.0279(14) 0.0622(18) 0.0448(16) -0.0138(13) -0.0074(12) 0.0046(13)
C4 0.0357(15) 0.0428(16) 0.0640(19) -0.0165(14) -0.0149(14) 0.0030(12)
C10 0.0340(15) 0.066(2) 0.0454(16) 0.0077(14) -0.0064(12) 0.0054(13)
C11 0.0351(15) 0.0523(17) 0.0461(16) 0.0101(13) -0.0017(12) -0.0019(12)
C9 0.0266(14) 0.0640(19) 0.0402(15) -0.0144(13) -0.0038(11) -0.0004(12)
C8 0.0399(16) 0.0430(15) 0.0547(17) -0.0126(13) -0.0007(13) -0.0047(12)
C3 0.0339(15) 0.0432(16) 0.071(2) -0.0123(14) -0.0172(14) 0.0052(12)

loop_
_atom_type_symbol
_atom_type_description
_atom_type_scat_dispersion_real
_atom_type_scat_dispersion_imag
_atom_type_scat_source
C C 0.0033 0.0016 'International Tables Vol C Tables 4.2.6.8 and 6.1.1.4'
H H 0.0000 0.0000 'International Tables Vol C Tables 4.2.6.8 and 6.1.1.4'
N N 0.0061 0.0033 'International Tables Vol C Tables 4.2.6.8 and 6.1.1.4'
O O 0.0106 0.0060 'International Tables Vol C Tables 4.2.6.8 and 6.1.1.4'
Mn Mn 0.3368 0.7283 'International Tables Vol C Tables 4.2.6.8 and 6.1.1.4'

loop_
_geom_angle_atom_site_label_1
_geom_angle_atom_site_label_2
_geom_angle_atom_site_label_3
_geom_angle
_geom_angle_site_symmetry_1
_geom_angle_site_symmetry_3
O3 Mn1 O3 98.33(12) . 2_656
O3 Mn1 O4 101.68(8) . .
O3 Mn1 O4 89.37(7) 2_656 .
O3 Mn1 O4 89.37(7) . 2_656
O3 Mn1 O4 101.68(8) 2_656 2_656
O4 Mn1 O4 163.17(9) . 2_656
O3 Mn1 N1 171.21(7) . 2_656
O3 Mn1 N1 87.90(8) 2_656 2_656
O4 Mn1 N1 84.49(7) . 2_656
O4 Mn1 N1 83.28(7) 2_656 2_656
O3 Mn1 N1 87.90(8) . .
O3 Mn1 N1 171.21(7) 2_656 .
O4 Mn1 N1 83.28(7) . .
O4 Mn1 N1 84.49(7) 2_656 .
N1 Mn1 N1 86.62(11) 2_656 .
C12 O4 Mn1 134.25(16) . .
C12 O3 Mn1 153.81(19) 5_657 .
C2 N1 C3 115.6(2) . .
C2 N1 Mn1 120.84(17) . .
C3 N1 Mn1 123.54(17) . .
O2 N2 O1 123.4(3) . .
O2 N2 C9 118.3(3) . .
O1 N2 C9 118.2(3) . .
C8 C7 C6 120.8(3) . .
C7 C6 C11 118.9(2) . .
C7 C6 C12 120.9(2) . .
C11 C6 C12 120.2(2) . .
O3 C12 O4 127.0(2) 5_657 .
O3 C12 C6 116.5(2) 5_657 .
O4 C12 C6 116.4(2) . .
C4 C5 C1 115.5(2) . .
C4 C5 C5 122.4(3) . 7_557
C1 C5 C5 122.1(3) . 7_557
N1 C2 C1 124.0(2) . .
C2 C1 C5 120.5(2) . .
C3 C4 C5 120.3(2) . .
C9 C10 C11 118.6(3) . .
C10 C11 C6 120.8(3) . .
C10 C9 C8 122.5(2) . .
C10 C9 N2 119.1(3) . .
C8 C9 N2 118.4(3) . .
C9 C8 C7 118.4(3) . .
N1 C3 C4 124.1(2) . .

loop_
_geom_bond_atom_site_label_1
_geom_bond_atom_site_label_2
_geom_bond_distance
_geom_bond_site_symmetry_2
Mn1 O3 2.1310(19) .
Mn1 O3 2.1310(19) 2_656
Mn1 O4 2.1988(17) .
Mn1 O4 2.1988(17) 2_656
Mn1 N1 2.392(2) 2_656
Mn1 N1 2.392(2) .
O4 C12 1.250(3) .
O3 C12 1.237(3) 5_657
N1 C2 1.328(3) .
N1 C3 1.334(3) .
O2 N2 1.217(3) .
O1 N2 1.217(4) .
N2 C9 1.475(3) .
C7 C8 1.381(4) .
C7 C6 1.384(4) .
C6 C11 1.390(4) .
C6 C12 1.517(3) .
C12 O3 1.237(3) 5_657
C5 C4 1.382(4) .
C5 C1 1.384(3) .
C5 C5 1.485(5) 7_557
C2 C1 1.374(4) .
C4 C3 1.373(4) .
C10 C9 1.364(4) .
C10 C11 1.379(4) .
C9 C8 1.376(4) .
